data_4503798
loop_
_publ_author_name
'Fu, Da-Wei'
'Zhang, Wen'
'Xiong, Ren-Gen'

_publ_section_title
;
 Isotope Effect on SHG Response and Ferroelectric Properties of a
 Homochiral Zinc Coordination Compound Containing Tetrazole Ligand
;
_journal_issue 9
_journal_name_full 'Crystal Growth &amp; Design'
_journal_page_first 3461
_journal_paper_doi 10.1021/cg800507k
_journal_volume 8
_journal_year 2008
_chemical_absolute_configuration unk
_chemical_formula_moiety 'C54 H56 N24 O2 Zn2, D0.96 O0.33, 0.365(D2 O), 0.308(D O)'
_chemical_formula_sum 'C54 H56 D2 N24 O3 Zn2'
_chemical_formula_weight 1224.00
_chemical_name_systematic
; 
 ? 
;
_space_group_IT_number 4
_symmetry_cell_setting monoclinic
_symmetry_space_group_name_Hall 'P 2yb'
_symmetry_space_group_name_H-M 'P 1 21 1'
_atom_sites_solution_hydrogens geom
_atom_sites_solution_primary direct
_atom_sites_solution_secondary difmap
_audit_creation_method SHELXL-97
_cell_angle_alpha 90.00
_cell_angle_beta 96.811(2)
_cell_angle_gamma 90.00
_cell_formula_units_Z 2
_cell_length_a 10.5166(8)
_cell_length_b 17.3154(12)
_cell_length_c 16.2470(12)
_cell_measurement_reflns_used 1569
_cell_measurement_temperature 273(2)
_cell_measurement_theta_max 18.45
_cell_measurement_theta_min 2.19
_cell_volume 2937.7(4)
_computing_cell_refinement SMART
_computing_data_collection 'SMART (Bruker, 2000)'
_computing_data_reduction 'SAINT (Bruker, 2000)'
_computing_molecular_graphics SHELXTL
_computing_publication_material SHELXTL
_computing_structure_refinement SHELXTL
_computing_structure_solution 'SHELXTL (Bruker, 2000)'
_diffrn_ambient_temperature 273(2)
_diffrn_measured_fraction_theta_full 0.998
_diffrn_measured_fraction_theta_max 0.998
_diffrn_measurement_device_type 'Bruker Smart Aepex CCD area detector'
_diffrn_measurement_method 'phi and omega scans'
_diffrn_radiation_monochromator graphite
_diffrn_radiation_source 'sealed tube'
_diffrn_radiation_type MoK\a
_diffrn_radiation_wavelength 0.71073
_diffrn_reflns_av_R_equivalents 0.0321
_diffrn_reflns_av_sigmaI/netI 0.0672
_diffrn_reflns_limit_h_max 12
_diffrn_reflns_limit_h_min -12
_diffrn_reflns_limit_k_max 21
_diffrn_reflns_limit_k_min -21
_diffrn_reflns_limit_l_max 20
_diffrn_reflns_limit_l_min -14
_diffrn_reflns_number 16227
_diffrn_reflns_theta_full 26.00
_diffrn_reflns_theta_max 26.00
_diffrn_reflns_theta_min 1.73
_exptl_absorpt_coefficient_mu 0.881
_exptl_absorpt_correction_T_max 0.84
_exptl_absorpt_correction_T_min 0.80
_exptl_absorpt_correction_type multi-scan
_exptl_absorpt_process_details 'SADABS, Bruker(2000)'
_exptl_crystal_density_diffrn 1.384
_exptl_crystal_density_method 'not measured'
_exptl_crystal_F_000 1268
_exptl_crystal_size_max 0.26
_exptl_crystal_size_mid 0.22
_exptl_crystal_size_min 0.20
_refine_diff_density_max 0.549
_refine_diff_density_min -0.781
_refine_diff_density_rms 0.070
_refine_ls_abs_structure_details 'Flack H D (1983), Acta Cryst. A39, 876-881'
_refine_ls_abs_structure_Flack 0.008(13)
_refine_ls_extinction_method none
_refine_ls_goodness_of_fit_ref 1.029
_refine_ls_hydrogen_treatment mixed
_refine_ls_matrix_type full
_refine_ls_number_parameters 769
_refine_ls_number_reflns 11024
_refine_ls_number_restraints 2
_refine_ls_restrained_S_all 1.029
_refine_ls_R_factor_all 0.0725
_refine_ls_R_factor_gt 0.0622
_refine_ls_shift/su_max 0.000
_refine_ls_shift/su_mean 0.000
_refine_ls_structure_factor_coef Fsqd
_refine_ls_weighting_details 'calc w=1/[\s^2^(Fo^2^)+(0.06P)^2^+1.88P] where P=(Fo^2^+2Fc^2^)/3'
_refine_ls_weighting_scheme calc
_refine_ls_wR_factor_gt 0.1271
_refine_ls_wR_factor_ref 0.1299
_reflns_number_gt 8849
_reflns_number_total 11024
_reflns_threshold_expression >2sigma(I)
_cod_data_source_file cg800507k_si_001.cif
_cod_data_source_block 2
_cod_depositor_comments
;
The following automatic conversions were performed:

'_symmetry_cell_setting' value 'Monoclinic' changed to 'monoclinic'
according to /home/saulius/struct/CIF-dictionaries/cif_core.dic
dictionary named 'cif_core.dic' version 2.4.1 from 2010-06-29.

Automatic conversion script
Id: cif_fix_values 1715 2011-07-08 13:25:40Z adriana 
;
_cod_original_sg_symbol_H-M 'P2(1) '
_cod_database_code 4503798

loop_
_symmetry_equiv_pos_as_xyz
'x, y, z'
'-x, y+1/2, -z'

loop_
_atom_site_label
_atom_site_type_symbol
_atom_site_fract_x
_atom_site_fract_y
_atom_site_fract_z
_atom_site_U_iso_or_equiv
_atom_site_adp_type
_atom_site_occupancy
_atom_site_symmetry_multiplicity
_atom_site_calc_flag
_atom_site_refinement_flags
C1 C 1.0179(4) 0.6194(4) 0.1336(3) 0.0413(12) Uani 1 1 d .
C2 C 1.1411(4) 0.6177(4) 0.1000(3) 0.0379(11) Uani 1 1 d .
C3 C 1.2084(5) 0.6845(3) 0.0878(4) 0.0432(14) Uani 1 1 d .
H3 H 1.1755 0.7323 0.1005 0.052 Uiso 1 1 calc R
C4 C 1.3270(6) 0.6797(4) 0.0561(4) 0.0495(15) Uani 1 1 d .
H4 H 1.3716 0.7249 0.0478 0.059 Uiso 1 1 calc R
C5 C 1.3782(5) 0.6100(3) 0.0370(3) 0.0428(13) Uani 1 1 d .
C6 C 1.3152(5) 0.5403(3) 0.0534(4) 0.0477(14) Uani 1 1 d .
H6 H 1.3533 0.4931 0.0441 0.057 Uiso 1 1 calc R
C7 C 1.1919(5) 0.5420(3) 0.0846(3) 0.0444(13) Uani 1 1 d .
H7 H 1.1477 0.4970 0.0942 0.053 Uiso 1 1 calc R
C8 C 1.5126(4) 0.6050(3) 0.0080(3) 0.0353(12) Uani 1 1 d .
H8A H 1.5650 0.6468 0.0331 0.042 Uiso 1 1 calc R
H8B H 1.5524 0.5567 0.0274 0.042 Uiso 1 1 calc R
C9 C 1.4556(6) 0.6863(4) -0.1186(4) 0.0504(15) Uani 1 1 d .
H9A H 1.5125 0.7281 -0.0984 0.060 Uiso 1 1 calc R
H9B H 1.3728 0.6955 -0.0996 0.060 Uiso 1 1 calc R
C10 C 1.4411(6) 0.6848(4) -0.2139(4) 0.0511(16) Uani 1 1 d .
H10A H 1.4769 0.7316 -0.2346 0.061 Uiso 1 1 calc R
H10B H 1.3511 0.6824 -0.2354 0.061 Uiso 1 1 calc R
C11 C 1.5126(5) 0.6128(3) -0.2432(4) 0.0464(14) Uani 1 1 d .
H11 H 1.5151 0.6149 -0.3033 0.056 Uiso 1 1 calc R
C12 C 1.4502(6) 0.5392(3) -0.2200(4) 0.0501(15) Uani 1 1 d .
H12 H 1.3646 0.5373 -0.2513 0.060 Uiso 1 1 calc R
C13 C 1.4325(5) 0.5443(3) -0.1265(3) 0.0404(12) Uani 1 1 d .
H13A H 1.3426 0.5523 -0.1209 0.048 Uiso 1 1 calc R
H13B H 1.4585 0.4958 -0.0996 0.048 Uiso 1 1 calc R
C14 C 1.6481(4) 0.6186(3) -0.1977(3) 0.0400(12) Uani 1 1 d .
H14A H 1.7041 0.5830 -0.2223 0.048 Uiso 1 1 calc R
H14B H 1.6808 0.6705 -0.2032 0.048 Uiso 1 1 calc R
C15 C 1.6468(5) 0.5994(3) -0.1071(3) 0.0420(13) Uani 1 1 d .
H15 H 1.6622 0.5436 -0.1039 0.050 Uiso 1 1 calc R
C16 C 1.7565(4) 0.6345(3) -0.0475(3) 0.0384(11) Uani 1 1 d .
H16 H 1.7544 0.6158 0.0093 0.046 Uiso 1 1 calc R
C17 C 1.8833(5) 0.6173(4) -0.0778(3) 0.0454(13) Uani 1 1 d .
C18 C 1.9515(5) 0.6747(3) -0.1093(3) 0.0418(12) Uani 1 1 d .
H18 H 1.9220 0.7254 -0.1112 0.050 Uiso 1 1 calc R
C19 C 2.0759(5) 0.6539(3) -0.1411(4) 0.0475(14) Uani 1 1 d .
H19 H 2.1257 0.6933 -0.1595 0.057 Uiso 1 1 calc R
C20 C 2.0466(4) 0.5242(3) -0.1113(3) 0.0398(11) Uani 1 1 d .
C21 C 2.0954(5) 0.4465(3) -0.1109(3) 0.0454(13) Uani 1 1 d .
H21 H 2.1718 0.4367 -0.1325 0.054 Uiso 1 1 calc R
C22 C 2.0296(5) 0.3854(3) -0.0785(3) 0.0436(13) Uani 1 1 d .
H22 H 2.0569 0.3347 -0.0832 0.052 Uiso 1 1 calc R
C23 C 1.9215(5) 0.4022(3) -0.0386(3) 0.0423(12) Uani 1 1 d .
H23 H 1.8808 0.3627 -0.0131 0.051 Uiso 1 1 calc R
C24 C 1.8733(6) 0.4789(3) -0.0367(3) 0.0506(14) Uani 1 1 d .
H24 H 1.8029 0.4892 -0.0088 0.061 Uiso 1 1 calc R
C25 C 1.9303(5) 0.5383(3) -0.0760(3) 0.0384(11) Uani 1 1 d .
C26 C 1.5179(5) 0.4647(3) -0.2367(3) 0.0454(13) Uani 1 1 d .
H26 H 1.5798 0.4431 -0.1979 0.054 Uiso 1 1 calc R
C27 C 1.4828(5) 0.4309(3) -0.3121(3) 0.0460(13) Uani 1 1 d .
H27A H 1.4206 0.4538 -0.3497 0.055 Uiso 1 1 calc R
H27B H 1.5213 0.3850 -0.3257 0.055 Uiso 1 1 calc R
C28 C 0.4005(4) 0.6328(4) 0.2769(3) 0.0428(12) Uani 1 1 d .
C29 C 0.2771(5) 0.6395(4) 0.3109(3) 0.0452(13) Uani 1 1 d .
C30 C 0.2205(6) 0.7075(3) 0.3272(3) 0.0440(13) Uani 1 1 d .
H30 H 0.2630 0.7531 0.3175 0.053 Uiso 1 1 calc R
C31 C 0.1022(6) 0.7127(4) 0.3576(4) 0.0514(16) Uani 1 1 d .
H31 H 0.0652 0.7602 0.3670 0.062 Uiso 1 1 calc R
C32 C 0.0435(5) 0.6455(3) 0.3727(3) 0.0359(12) Uani 1 1 d .
C33 C 0.0921(5) 0.5711(3) 0.3558(4) 0.0451(14) Uani 1 1 d .
H33 H 0.0471 0.5263 0.3649 0.054 Uiso 1 1 calc R
C34 C 0.2155(5) 0.5684(4) 0.3235(3) 0.0427(13) Uani 1 1 d .
H34 H 0.2526 0.5216 0.3116 0.051 Uiso 1 1 calc R
C35 C -0.0907(5) 0.6484(3) 0.4011(3) 0.0398(13) Uani 1 1 d .
H35A H -0.1326 0.6957 0.3808 0.048 Uiso 1 1 calc R
H35B H -0.1407 0.6055 0.3762 0.048 Uiso 1 1 calc R
C36 C -0.0314(5) 0.7179(3) 0.5351(4) 0.0499(15) Uani 1 1 d .
H36A H -0.0885 0.7613 0.5217 0.060 Uiso 1 1 calc R
H36B H 0.0490 0.7287 0.5136 0.060 Uiso 1 1 calc R
C37 C -0.0077(6) 0.7071(3) 0.6302(4) 0.0495(15) Uani 1 1 d .
H37A H 0.0820 0.6959 0.6470 0.059 Uiso 1 1 calc R
H37B H -0.0299 0.7540 0.6578 0.059 Uiso 1 1 calc R
C38 C -0.0914(5) 0.6395(4) 0.6545(4) 0.0490(14) Uani 1 1 d .
H38 H -0.0942 0.6386 0.7146 0.059 Uiso 1 1 calc R
C39 C -0.0393(6) 0.5646(3) 0.6256(3) 0.0443(14) Uani 1 1 d .
H39 H 0.0445 0.5565 0.6577 0.053 Uiso 1 1 calc R
C40 C -0.0165(5) 0.5755(3) 0.5351(3) 0.0439(13) Uani 1 1 d .
H40A H 0.0743 0.5831 0.5322 0.053 Uiso 1 1 calc R
H40B H -0.0427 0.5292 0.5040 0.053 Uiso 1 1 calc R
C41 C -0.2265(5) 0.6535(3) 0.6083(4) 0.0470(14) Uani 1 1 d .
H41A H -0.2505 0.7070 0.6146 0.056 Uiso 1 1 calc R
H41B H -0.2880 0.6213 0.6323 0.056 Uiso 1 1 calc R
C42 C -0.2295(4) 0.6342(4) 0.5147(3) 0.0412(11) Uani 1 1 d .
H42 H -0.2498 0.5792 0.5082 0.049 Uiso 1 1 calc R
C43 C -0.3338(5) 0.6784(3) 0.4604(4) 0.0418(12) Uani 1 1 d .
H43 H -0.3374 0.6589 0.4035 0.050 Uiso 1 1 calc R
C44 C -0.4610(5) 0.6620(3) 0.4919(3) 0.0399(12) Uani 1 1 d .
C45 C -0.5245(5) 0.7200(3) 0.5269(3) 0.0395(12) Uani 1 1 d .
H45 H -0.4889 0.7692 0.5299 0.047 Uiso 1 1 calc R
C46 C -0.6465(5) 0.7072(3) 0.5599(3) 0.0407(12) Uani 1 1 d .
H46 H -0.6910 0.7485 0.5793 0.049 Uiso 1 1 calc R
C47 C -0.6324(5) 0.5768(3) 0.5263(3) 0.0416(13) Uani 1 1 d .
C48 C -0.6892(5) 0.5005(3) 0.5287(3) 0.0412(13) Uani 1 1 d .
H48 H -0.7614 0.4923 0.5555 0.049 Uiso 1 1 calc R
C49 C -0.6327(5) 0.4395(3) 0.4895(3) 0.0422(13) Uani 1 1 d .
H49 H -0.6683 0.3904 0.4897 0.051 Uiso 1 1 calc R
C50 C -0.5236(5) 0.4517(3) 0.4501(3) 0.0398(12) Uani 1 1 d .
H50 H -0.4882 0.4106 0.4237 0.048 Uiso 1 1 calc R
C51 C -0.4668(5) 0.5239(3) 0.4495(3) 0.0444(12) Uani 1 1 d .
H51 H -0.3945 0.5304 0.4223 0.053 Uiso 1 1 calc R
C52 C -0.5166(5) 0.5879(3) 0.4893(3) 0.0419(13) Uani 1 1 d .
C53 C -0.1232(5) 0.4961(3) 0.6426(3) 0.0394(12) Uani 1 1 d .
H53 H -0.1463 0.4945 0.6961 0.047 Uiso 1 1 calc R
C54 C -0.1704(5) 0.4366(3) 0.5930(3) 0.0428(12) Uani 1 1 d .
H54A H -0.1518 0.4338 0.5385 0.051 Uiso 1 1 calc R
H54B H -0.2210 0.3989 0.6137 0.051 Uiso 1 1 calc R
N1 N 0.9591(4) 0.6870(3) 0.1464(3) 0.0354(10) Uani 1 1 d .
N2 N 0.8485(5) 0.6606(3) 0.1768(3) 0.0463(12) Uani 1 1 d .
N3 N 0.8508(4) 0.5864(3) 0.1821(3) 0.0426(11) Uani 1 1 d .
N4 N 0.9501(5) 0.5563(3) 0.1543(3) 0.0454(12) Uani 1 1 d .
N5 N 1.5102(4) 0.6093(2) -0.0840(2) 0.0368(10) Uani 1 1 d .
N6 N 2.1168(5) 0.5827(3) -0.1439(3) 0.0513(13) Uani 1 1 d .
N7 N 0.4690(5) 0.6941(3) 0.2640(3) 0.0383(11) Uani 1 1 d .
N8 N 0.5790(5) 0.6683(3) 0.2367(3) 0.0433(11) Uani 1 1 d .
N9 N 0.5670(5) 0.5916(3) 0.2326(3) 0.0433(12) Uani 1 1 d .
N10 N 0.4602(5) 0.5673(3) 0.2576(3) 0.0440(12) Uani 1 1 d .
N11 N -0.0905(4) 0.6447(3) 0.4955(3) 0.0449(12) Uani 1 1 d .
N12 N -0.6923(4) 0.6367(3) 0.5617(3) 0.0441(10) Uani 1 1 d .
N13 N 0.7645(4) 0.8084(3) 0.3016(3) 0.0435(11) Uani 1 1 d .
N14 N 0.8009(4) 0.8714(2) 0.3065(3) 0.0377(9) Uani 1 1 d .
N15 N 0.8277(4) 0.9381(3) 0.3123(2) 0.0418(10) Uani 1 1 d .
N16 N 0.6657(4) 0.7845(3) 0.0932(3) 0.0460(11) Uani 1 1 d .
N17 N 0.5918(4) 0.8308(2) 0.0666(2) 0.0334(9) Uani 1 1 d .
N18 N 0.5150(4) 0.8742(3) 0.0335(3) 0.0455(11) Uani 1 1 d .
N19 N 0.6599(4) 0.4471(3) 0.1278(3) 0.0400(10) Uani 1 1 d .
N20 N 0.6879(4) 0.3849(3) 0.1189(3) 0.0412(10) Uani 1 1 d .
N21 N 0.7319(4) 0.3223(3) 0.1106(3) 0.0429(10) Uani 1 1 d .
N22 N 0.7727(5) 0.4744(3) 0.3305(3) 0.0455(11) Uani 1 1 d .
N23 N 0.8021(4) 0.4135(2) 0.3527(3) 0.0363(10) Uani 1 1 d .
N24 N 0.8426(4) 0.3589(3) 0.3930(3) 0.0405(10) Uani 1 1 d .
Zn1 Zn 0.71388(6) 0.74058(4) 0.20234(4) 0.04318(17) Uani 1 1 d .
Zn2 Zn 0.71133(6) 0.51598(3) 0.21775(3) 0.04050(16) Uani 1 1 d .
O1 O 1.7379(3) 0.71311(19) -0.0524(2) 0.0362(8) Uani 1 1 d .
H1B H 1.7163 0.7320 -0.0002 0.054 Uiso 1 1 d R
O2 O -0.3090(3) 0.75671(19) 0.4598(2) 0.0372(8) Uani 1 1 d .
H2A H -0.3012 0.7822 0.4160 0.045 Uiso 1 1 d R
D3E D 0.5972(3) 0.86751(19) 0.8361(2) 0.045 Uiso 0.327(9) 1 d PR
D3F D 0.6128(3) 0.84741(19) 0.7397(2) 0.045 Uiso 0.327(9) 1 d PR
D4E D 0.7777(3) 0.84710(19) 0.6865(2) 0.045 Uiso 0.308(10) 1 d PR
D4F D 0.7274(3) 0.87424(19) 0.7707(2) 0.045 Uiso 0.308(10) 1 d PR
D5E D 1.0108(3) 0.85528(19) 0.7418(2) 0.045 Uiso 0.365(10) 1 d PR
D5F D 0.8810(3) 0.89744(19) 0.7572(2) 0.045 Uiso 0.365(10) 1 d PR
O3 O 0.6152(10) 0.8902(7) 0.7805(7) 0.043(3) Uani 0.327(9) 1 d P
O4 O 0.7645(12) 0.8289(7) 0.7419(7) 0.045(4) Uani 0.308(10) 1 d P
O5 O 0.9660(9) 0.8831(7) 0.7849(6) 0.049(3) Uani 0.365(10) 1 d P

loop_
_atom_site_aniso_label
_atom_site_aniso_U_11
_atom_site_aniso_U_22
_atom_site_aniso_U_33
_atom_site_aniso_U_23
_atom_site_aniso_U_13
_atom_site_aniso_U_12
C1 0.030(2) 0.060(3) 0.033(2) -0.008(3) 0.0049(19) 0.017(3)
C2 0.029(2) 0.057(3) 0.028(2) 0.004(2) 0.0023(19) 0.006(2)
C3 0.030(3) 0.052(3) 0.052(3) -0.005(3) 0.023(2) 0.017(2)
C4 0.042(3) 0.061(4) 0.050(3) -0.016(3) 0.025(3) -0.016(3)
C5 0.036(3) 0.051(4) 0.045(3) 0.007(2) 0.019(2) 0.012(2)
C6 0.042(3) 0.041(3) 0.063(4) 0.023(3) 0.019(3) 0.013(2)
C7 0.033(3) 0.055(3) 0.047(3) -0.015(3) 0.011(2) 0.006(2)
C8 0.026(2) 0.053(3) 0.032(2) 0.005(2) 0.022(2) -0.004(2)
C9 0.045(3) 0.060(4) 0.047(3) 0.025(3) 0.013(3) 0.019(3)
C10 0.046(3) 0.062(4) 0.046(3) 0.034(3) 0.008(3) 0.024(3)
C11 0.027(2) 0.058(4) 0.052(3) -0.003(3) -0.002(2) 0.002(2)
C12 0.037(3) 0.062(4) 0.053(3) -0.020(3) 0.011(3) 0.000(3)
C13 0.025(2) 0.055(3) 0.041(3) -0.014(2) 0.007(2) -0.003(2)
C14 0.035(2) 0.048(3) 0.040(3) -0.007(2) 0.014(2) -0.004(2)
C15 0.034(3) 0.049(3) 0.047(3) -0.020(2) 0.022(2) 0.003(2)
C16 0.029(2) 0.042(3) 0.045(3) 0.003(2) 0.008(2) 0.002(2)
C17 0.035(3) 0.060(4) 0.041(3) -0.010(3) 0.005(2) 0.000(3)
C18 0.028(2) 0.062(3) 0.039(3) -0.008(2) 0.015(2) -0.019(2)
C19 0.034(3) 0.058(4) 0.051(3) -0.006(3) 0.006(3) -0.009(2)
C20 0.027(2) 0.054(3) 0.039(2) -0.018(2) 0.008(2) 0.008(2)
C21 0.043(3) 0.051(3) 0.040(3) -0.024(2) -0.004(2) 0.011(2)
C22 0.041(3) 0.054(3) 0.035(3) -0.031(2) 0.001(2) 0.008(2)
C23 0.036(3) 0.056(3) 0.038(3) -0.016(2) 0.015(2) 0.004(2)
C24 0.052(3) 0.063(3) 0.037(3) -0.017(3) 0.006(3) -0.019(3)
C25 0.032(3) 0.048(3) 0.035(2) -0.006(2) 0.003(2) 0.008(2)
C26 0.045(3) 0.061(3) 0.034(3) -0.022(2) 0.017(2) -0.021(3)
C27 0.042(3) 0.060(3) 0.037(3) -0.017(2) 0.010(2) -0.019(3)
C28 0.032(2) 0.054(3) 0.042(3) -0.003(3) 0.005(2) -0.028(3)
C29 0.037(3) 0.057(4) 0.042(3) 0.004(3) 0.005(2) -0.003(3)
C30 0.047(3) 0.050(3) 0.041(3) 0.007(2) 0.027(3) 0.010(3)
C31 0.045(3) 0.050(3) 0.064(4) 0.004(3) 0.027(3) -0.024(3)
C32 0.031(2) 0.041(3) 0.038(3) 0.003(2) 0.011(2) -0.002(2)
C33 0.036(3) 0.043(3) 0.061(4) 0.012(3) 0.023(3) 0.004(2)
C34 0.027(3) 0.064(4) 0.040(3) 0.001(3) 0.016(2) -0.012(2)
C35 0.032(2) 0.058(4) 0.033(3) -0.014(2) 0.018(2) -0.017(2)
C36 0.039(3) 0.056(4) 0.054(3) -0.030(3) 0.001(3) -0.011(2)
C37 0.054(4) 0.048(3) 0.048(3) -0.026(3) 0.011(3) -0.006(3)
C38 0.045(3) 0.057(4) 0.044(3) 0.013(3) 0.004(2) 0.007(3)
C39 0.047(3) 0.053(3) 0.034(3) 0.013(2) 0.007(2) 0.015(3)
C40 0.038(3) 0.051(3) 0.043(3) 0.012(3) 0.007(2) 0.012(2)
C41 0.034(3) 0.052(3) 0.056(3) -0.006(3) 0.008(3) 0.006(2)
C42 0.034(2) 0.059(3) 0.033(2) 0.009(3) 0.010(2) 0.010(3)
C43 0.032(3) 0.047(3) 0.048(3) 0.011(2) 0.012(2) -0.003(2)
C44 0.031(3) 0.053(3) 0.038(3) 0.001(2) 0.013(2) -0.002(2)
C45 0.031(3) 0.052(3) 0.038(3) -0.004(2) 0.013(2) 0.005(2)
C46 0.026(2) 0.060(3) 0.036(3) -0.018(2) 0.002(2) 0.004(2)
C47 0.032(3) 0.051(3) 0.044(3) 0.014(3) 0.013(2) 0.002(2)
C48 0.033(3) 0.052(3) 0.038(2) 0.034(2) -0.001(2) -0.008(2)
C49 0.041(3) 0.047(3) 0.039(3) 0.021(2) 0.007(2) -0.018(2)
C50 0.033(3) 0.052(3) 0.035(3) 0.030(2) 0.008(2) -0.004(2)
C51 0.054(3) 0.048(3) 0.032(2) 0.009(2) 0.008(2) 0.007(3)
C52 0.027(3) 0.062(3) 0.038(3) 0.020(2) 0.007(2) 0.016(2)
C53 0.037(3) 0.055(3) 0.029(2) 0.017(2) 0.011(2) 0.020(2)
C54 0.032(3) 0.059(3) 0.040(3) 0.020(3) 0.018(2) 0.007(2)
N1 0.028(2) 0.049(3) 0.033(2) 0.0057(19) 0.0219(18) 0.0065(19)
N2 0.036(3) 0.054(3) 0.053(3) 0.003(2) 0.020(2) -0.005(2)
N3 0.034(3) 0.048(3) 0.048(3) 0.004(2) 0.014(2) -0.002(2)
N4 0.032(3) 0.054(3) 0.055(3) -0.006(2) 0.025(2) 0.004(2)
N5 0.037(2) 0.046(3) 0.029(2) 0.0032(17) 0.0106(17) 0.0082(17)
N6 0.042(3) 0.058(3) 0.058(3) -0.028(2) 0.020(2) -0.006(2)
N7 0.044(3) 0.048(3) 0.027(2) 0.0047(18) 0.020(2) 0.003(2)
N8 0.037(3) 0.051(3) 0.043(3) -0.003(2) 0.010(2) 0.016(2)
N9 0.050(3) 0.036(3) 0.047(3) 0.000(2) 0.021(2) 0.004(2)
N10 0.035(3) 0.068(3) 0.033(2) -0.001(2) 0.020(2) -0.001(2)
N11 0.035(2) 0.058(3) 0.046(3) 0.002(2) 0.019(2) 0.006(2)
N12 0.034(2) 0.047(3) 0.054(3) 0.014(2) 0.0150(19) 0.009(2)
N13 0.040(3) 0.055(3) 0.039(2) -0.004(2) 0.017(2) 0.018(2)
N14 0.033(2) 0.035(2) 0.046(2) -0.0125(18) 0.0089(19) -0.0117(18)
N15 0.034(2) 0.063(3) 0.031(2) -0.010(2) 0.0118(17) -0.016(2)
N16 0.035(2) 0.055(3) 0.052(3) 0.005(2) 0.024(2) 0.002(2)
N17 0.032(2) 0.042(2) 0.0280(19) 0.0114(17) 0.0090(17) -0.0042(19)
N18 0.030(2) 0.065(3) 0.036(2) -0.014(2) -0.0186(19) 0.016(2)
N19 0.031(2) 0.051(3) 0.038(2) -0.015(2) -0.0007(19) -0.007(2)
N20 0.036(2) 0.053(3) 0.036(2) -0.015(2) 0.0124(19) -0.017(2)
N21 0.036(2) 0.050(3) 0.040(2) -0.014(2) -0.0051(19) -0.016(2)
N22 0.056(3) 0.050(3) 0.033(2) 0.002(2) 0.015(2) 0.001(2)
N23 0.037(2) 0.037(2) 0.037(2) 0.0103(19) 0.0142(18) 0.0163(18)
N24 0.027(2) 0.056(3) 0.041(2) 0.021(2) 0.0130(18) 0.0111(19)
Zn1 0.0419(4) 0.0551(4) 0.0353(3) -0.0031(3) 0.0163(3) -0.0006(3)
Zn2 0.0425(3) 0.0523(4) 0.0312(3) -0.0046(3) 0.0227(2) -0.0022(3)
O1 0.0274(17) 0.0474(19) 0.0364(17) 0.0138(15) 0.0147(14) 0.0151(14)
O2 0.0266(17) 0.049(2) 0.0326(16) -0.0129(14) -0.0094(13) 0.0114(14)
O3 0.035(6) 0.060(7) 0.037(6) -0.011(5) 0.016(5) -0.008(5)
O4 0.049(8) 0.049(7) 0.040(7) 0.001(5) 0.020(6) 0.002(5)
O5 0.040(6) 0.071(7) 0.040(6) 0.007(5) 0.018(5) 0.009(5)

loop_
_atom_type_symbol
_atom_type_description
_atom_type_scat_dispersion_real
_atom_type_scat_dispersion_imag
_atom_type_scat_source
C C 0.0033 0.0016 'International Tables Vol C Tables 4.2.6.8 and 6.1.1.4'
D D 0.0000 0.0000 'International Tables Vol C Tables 4.2.6.8 and 6.1.1.4'
N N 0.0061 0.0033 'International Tables Vol C Tables 4.2.6.8 and 6.1.1.4'
O O 0.0106 0.0060 'International Tables Vol C Tables 4.2.6.8 and 6.1.1.4'
Zn Zn 0.2839 1.4301 'International Tables Vol C Tables 4.2.6.8 and 6.1.1.4'
H H 0.0000 0.0000 'International Tables Vol C Tables 4.2.6.8 and 6.1.1.4'

loop_
_geom_angle_atom_site_label_1
_geom_angle_atom_site_label_2
_geom_angle_atom_site_label_3
_geom_angle
N1 C1 N4 113.1(4)
N1 C1 C2 121.0(5)
N4 C1 C2 125.9(5)
C3 C2 C7 121.8(5)
C3 C2 C1 121.9(5)
C7 C2 C1 116.3(5)
C2 C3 C4 119.6(5)
C2 C3 H3 120.2
C4 C3 H3 120.2
C5 C4 C3 121.5(5)
C5 C4 H4 119.2
C3 C4 H4 119.2
C4 C5 C6 120.1(5)
C4 C5 C8 121.1(5)
C6 C5 C8 118.4(4)
C5 C6 C7 120.5(5)
C5 C6 H6 119.8
C7 C6 H6 119.8
C6 C7 C2 116.3(5)
C6 C7 H7 121.9
C2 C7 H7 121.9
N5 C8 C5 113.2(4)
N5 C8 H8A 108.9
C5 C8 H8A 108.9
N5 C8 H8B 108.9
C5 C8 H8B 108.9
H8A C8 H8B 107.7
N5 C9 C10 110.0(5)
N5 C9 H9A 109.7
C10 C9 H9A 109.7
N5 C9 H9B 109.7
C10 C9 H9B 109.7
H9A C9 H9B 108.2
C9 C10 C11 109.1(4)
C9 C10 H10A 109.9
C11 C10 H10A 109.9
C9 C10 H10B 109.9
C11 C10 H10B 109.9
H10A C10 H10B 108.3
C12 C11 C14 110.2(5)
C12 C11 C10 111.1(5)
C14 C11 C10 104.8(5)
C12 C11 H11 110.2
C14 C11 H11 110.2
C10 C11 H11 110.2
C11 C12 C26 116.7(4)
C11 C12 C13 107.7(5)
C26 C12 C13 109.7(5)
C11 C12 H12 107.5
C26 C12 H12 107.5
C13 C12 H12 107.5
N5 C13 C12 111.6(4)
N5 C13 H13A 109.3
C12 C13 H13A 109.3
N5 C13 H13B 109.3
C12 C13 H13B 109.3
H13A C13 H13B 108.0
C15 C14 C11 109.9(4)
C15 C14 H14A 109.7
C11 C14 H14A 109.7
C15 C14 H14B 109.7
C11 C14 H14B 109.7
H14A C14 H14B 108.2
C14 C15 N5 109.3(4)
C14 C15 C16 115.7(4)
N5 C15 C16 117.0(4)
C14 C15 H15 104.4
N5 C15 H15 104.4
C16 C15 H15 104.4
O1 C16 C17 107.7(4)
O1 C16 C15 105.3(4)
C17 C16 C15 110.0(4)
O1 C16 H16 111.2
C17 C16 H16 111.2
C15 C16 H16 111.2
C18 C17 C25 120.1(5)
C18 C17 C16 120.3(5)
C25 C17 C16 119.6(5)
C17 C18 C19 118.2(5)
C17 C18 H18 120.9
C19 C18 H18 120.9
N6 C19 C18 122.7(5)
N6 C19 H19 118.7
C18 C19 H19 118.7
N6 C20 C25 122.9(5)
N6 C20 C21 118.4(4)
C25 C20 C21 118.7(5)
C22 C21 C20 121.0(5)
C22 C21 H21 119.5
C20 C21 H21 119.5
C21 C22 C23 118.7(5)
C21 C22 H22 120.7
C23 C22 H22 120.7
C22 C23 C24 120.9(5)
C22 C23 H23 119.6
C24 C23 H23 119.6
C25 C24 C23 120.6(5)
C25 C24 H24 119.7
C23 C24 H24 119.7
C24 C25 C20 119.6(5)
C24 C25 C17 122.9(5)
C20 C25 C17 117.3(5)
C27 C26 C12 116.3(6)
C27 C26 H26 121.9
C12 C26 H26 121.9
C26 C27 H27A 120.0
C26 C27 H27B 120.0
H27A C27 H27B 120.0
N7 C28 N10 111.2(4)
N7 C28 C29 121.3(6)
N10 C28 C29 127.4(5)
C30 C29 C34 120.4(5)
C30 C29 C28 124.5(6)
C34 C29 C28 115.0(5)
C29 C30 C31 123.6(6)
C29 C30 H30 118.2
C31 C30 H30 118.2
C32 C31 C30 117.0(6)
C32 C31 H31 121.5
C30 C31 H31 121.5
C31 C32 C33 124.1(5)
C31 C32 C35 118.8(5)
C33 C32 C35 116.7(4)
C32 C33 C34 117.0(5)
C32 C33 H33 121.5
C34 C33 H33 121.5
C29 C34 C33 117.8(6)
C29 C34 H34 121.1
C33 C34 H34 121.1
N11 C35 C32 114.0(4)
N11 C35 H35A 108.8
C32 C35 H35A 108.8
N11 C35 H35B 108.8
C32 C35 H35B 108.8
H35A C35 H35B 107.7
N11 C36 C37 109.3(5)
N11 C36 H36A 109.8
C37 C36 H36A 109.8
N11 C36 H36B 109.8
C37 C36 H36B 109.8
H36A C36 H36B 108.3
C38 C37 C36 108.6(4)
C38 C37 H37A 110.0
C36 C37 H37A 110.0
C38 C37 H37B 110.0
C36 C37 H37B 110.0
H37A C37 H37B 108.4
C39 C38 C37 109.5(5)
C39 C38 C41 109.3(5)
C37 C38 C41 106.0(5)
C39 C38 H38 110.6
C37 C38 H38 110.6
C41 C38 H38 110.6
C38 C39 C53 112.0(5)
C38 C39 C40 107.3(4)
C53 C39 C40 115.6(5)
C38 C39 H39 107.2
C53 C39 H39 107.2
C40 C39 H39 107.2
N11 C40 C39 111.8(4)
N11 C40 H40A 109.3
C39 C40 H40A 109.3
N11 C40 H40B 109.3
C39 C40 H40B 109.3
H40A C40 H40B 107.9
C38 C41 C42 110.7(4)
C38 C41 H41A 109.5
C42 C41 H41A 109.5
C38 C41 H41B 109.5
C42 C41 H41B 109.5
H41A C41 H41B 108.1
C43 C42 N11 117.2(4)
C43 C42 C41 112.8(4)
N11 C42 C41 105.2(4)
C43 C42 H42 107.0
N11 C42 H42 107.0
C41 C42 H42 107.0
O2 C43 C44 111.2(4)
O2 C43 C42 111.9(5)
C44 C43 C42 108.3(4)
O2 C43 H43 108.5
C44 C43 H43 108.5
C42 C43 H43 108.5
C45 C44 C52 117.4(5)
C45 C44 C43 119.8(5)
C52 C44 C43 122.7(5)
C44 C45 C46 122.3(5)
C44 C45 H45 118.9
C46 C45 H45 118.9
N12 C46 C45 119.2(5)
N12 C46 H46 120.4
C45 C46 H46 120.4
N12 C47 C52 121.8(5)
N12 C47 C48 117.7(5)
C52 C47 C48 120.4(5)
C49 C48 C47 118.4(4)
C49 C48 H48 120.8
C47 C48 H48 120.8
C50 C49 C48 120.7(5)
C50 C49 H49 119.6
C48 C49 H49 119.6
C51 C50 C49 121.2(6)
C51 C50 H50 119.4
C49 C50 H50 119.4
C50 C51 C52 121.4(5)
C50 C51 H51 119.3
C52 C51 H51 119.3
C44 C52 C51 123.6(5)
C44 C52 C47 118.7(5)
C51 C52 C47 117.7(5)
C54 C53 C39 131.2(4)
C54 C53 H53 114.4
C39 C53 H53 114.4
C53 C54 H54A 120.0
C53 C54 H54B 120.0
H54A C54 H54B 120.0
C1 N1 N2 100.7(4)
N3 N2 N1 110.0(5)
N3 N2 Zn1 131.7(4)
N1 N2 Zn1 118.3(4)
N2 N3 N4 112.8(5)
N2 N3 Zn2 127.3(4)
N4 N3 Zn2 119.6(4)
N3 N4 C1 103.3(4)
C8 N5 C13 111.4(4)
C8 N5 C9 111.8(4)
C13 N5 C9 108.8(4)
C8 N5 C15 109.5(4)
C13 N5 C15 106.0(4)
C9 N5 C15 109.1(4)
C19 N6 C20 118.7(5)
C28 N7 N8 106.8(5)
N9 N8 N7 105.4(5)
N9 N8 Zn1 131.9(4)
N7 N8 Zn1 122.5(4)
N10 N9 N8 112.6(5)
N10 N9 Zn2 120.5(4)
N8 N9 Zn2 125.3(4)
N9 N10 C28 104.0(5)
C36 N11 C40 108.2(4)
C36 N11 C35 109.9(4)
C40 N11 C35 113.1(4)
C36 N11 C42 111.3(4)
C40 N11 C42 105.7(4)
C35 N11 C42 108.5(4)
C46 N12 C47 120.3(4)
N14 N13 Zn1 131.3(4)
N13 N14 N15 174.3(5)
N17 N16 Zn1 134.4(4)
N16 N17 N18 174.3(5)
N20 N19 Zn2 129.5(4)
N19 N20 N21 172.4(5)
N23 N22 Zn2 131.7(4)
N22 N23 N24 164.4(5)
N16 Zn1 N13 121.2(2)
N16 Zn1 N8 112.3(2)
N13 Zn1 N8 105.55(19)
N16 Zn1 N2 101.0(2)
N13 Zn1 N2 115.5(2)
N8 Zn1 N2 99.29(19)
N19 Zn2 N22 120.4(2)
N19 Zn2 N9 110.1(2)
N22 Zn2 N9 106.6(2)
N19 Zn2 N3 107.61(19)
N22 Zn2 N3 108.0(2)
N9 Zn2 N3 102.7(2)
C16 O1 H1B 109.5
C43 O2 H2A 123.6
O4 D4F O3 130.9(9)
D3F O3 D3E 108.0(11)
D3F O3 D4F 72.3(7)
D3E O3 D4F 107.8(10)
D4E O4 D4F 106.2(11)
D5F O5 D5E 106.0(10)

loop_
_geom_bond_atom_site_label_1
_geom_bond_atom_site_label_2
_geom_bond_distance
C1 N1 1.352(7)
C1 N4 1.367(8)
C1 C2 1.465(7)
C2 C3 1.382(8)
C2 C7 1.449(8)
C3 C4 1.407(7)
C3 H3 0.9300
C4 C5 1.373(8)
C4 H4 0.9300
C5 C6 1.417(8)
C5 C8 1.545(6)
C6 C7 1.447(7)
C6 H6 0.9300
C7 H7 0.9300
C8 N5 1.494(6)
C8 H8A 0.9700
C8 H8B 0.9700
C9 N5 1.533(6)
C9 C10 1.538(8)
C9 H9A 0.9700
C9 H9B 0.9700
C10 C11 1.560(8)
C10 H10A 0.9700
C10 H10B 0.9700
C11 C12 1.502(8)
C11 C14 1.529(7)
C11 H11 0.9800
C12 C26 1.514(8)
C12 C13 1.555(7)
C12 H12 0.9800
C13 N5 1.509(6)
C13 H13A 0.9700
C13 H13B 0.9700
C14 C15 1.511(7)
C14 H14A 0.9700
C14 H14B 0.9700
C15 N5 1.538(6)
C15 C16 1.541(7)
C15 H15 0.9800
C16 O1 1.376(7)
C16 C17 1.504(7)
C16 H16 0.9800
C17 C18 1.361(8)
C17 C25 1.453(8)
C18 C19 1.507(8)
C18 H18 0.9300
C19 N6 1.308(7)
C19 H19 0.9300
C20 N6 1.396(8)
C20 C25 1.432(6)
C20 C21 1.439(7)
C21 C22 1.401(8)
C21 H21 0.9300
C22 C23 1.404(7)
C22 H22 0.9300
C23 C24 1.423(8)
C23 H23 0.9300
C24 C25 1.384(8)
C24 H24 0.9300
C26 C27 1.368(7)
C26 H26 0.9300
C27 H27A 0.9300
C27 H27B 0.9300
C28 N7 1.315(7)
C28 N10 1.351(8)
C28 C29 1.474(7)
C29 C30 1.360(8)
C29 C34 1.417(8)
C30 C31 1.395(8)
C30 H30 0.9300
C31 C32 1.353(7)
C31 H31 0.9300
C32 C33 1.425(8)
C32 C35 1.537(7)
C33 C34 1.457(7)
C33 H33 0.9300
C34 H34 0.9300
C35 N11 1.535(7)
C35 H35A 0.9700
C35 H35B 0.9700
C36 N11 1.520(7)
C36 C37 1.546(8)
C36 H36A 0.9700
C36 H36B 0.9700
C37 C38 1.544(8)
C37 H37A 0.9700
C37 H37B 0.9700
C38 C39 1.505(8)
C38 C41 1.545(7)
C38 H38 0.9800
C39 C53 1.523(8)
C39 C40 1.530(7)
C39 H39 0.9800
C40 N11 1.528(7)
C40 H40A 0.9700
C40 H40B 0.9700
C41 C42 1.553(7)
C41 H41A 0.9700
C41 H41B 0.9700
C42 C43 1.528(7)
C42 N11 1.541(6)
C42 H42 0.9800
C43 O2 1.381(6)
C43 C44 1.514(7)
C43 H43 0.9800
C44 C45 1.366(7)
C44 C52 1.408(7)
C45 C46 1.464(7)
C45 H45 0.9300
C46 N12 1.314(7)
C46 H46 0.9300
C47 N12 1.375(7)
C47 C52 1.434(7)
C47 C48 1.453(7)
C48 C49 1.401(8)
C48 H48 0.9300
C49 C50 1.395(7)
C49 H49 0.9300
C50 C51 1.385(8)
C50 H50 0.9300
C51 C52 1.415(8)
C51 H51 0.9300
C53 C54 1.364(8)
C53 H53 0.9300
C54 H54A 0.9300
C54 H54B 0.9300
N1 N2 1.393(6)
N2 N3 1.288(6)
N2 Zn1 2.058(5)
N3 N4 1.294(6)
N3 Zn2 2.044(5)
N7 N8 1.363(6)
N8 N9 1.334(6)
N8 Zn1 2.020(5)
N9 N10 1.309(6)
N9 Zn2 2.040(5)
N13 N14 1.156(6)
N13 Zn1 2.015(5)
N14 N15 1.190(6)
N16 N17 1.164(6)
N16 Zn1 1.940(5)
N17 N18 1.184(6)
N19 N20 1.130(7)
N19 Zn2 1.915(4)
N20 N21 1.192(7)
N22 N23 1.145(6)
N22 Zn2 2.002(5)
N23 N24 1.199(5)
O1 H1B 0.9600
O2 H2A 0.8500
D3E O3 1.024(11)
D3F O3 0.993(11)
D4E O4 0.979(12)
D4F O4 1.016(12)
D4F O3 1.241(11)
D5E O5 1.011(10)
D5F O5 0.984(11)
